data_4062068
_journal_name_full Organometallics
_journal_year 2003
_chemical_formula_moiety 'C42 H56 N2 O Yb '
_chemical_formula_sum 'C42 H56 N2 O Yb'
_chemical_formula_weight 777.96
_space_group_IT_number 14
_symmetry_cell_setting monoclinic
_symmetry_space_group_name_Hall '-P 2ybc'
_symmetry_space_group_name_H-M 'P 1 21/c 1'
_cell_angle_alpha 90
_cell_angle_beta 105.698(2)
_cell_angle_gamma 90
_cell_formula_units_Z 4
_cell_length_a 17.683(2)
_cell_length_b 11.1296(12)
_cell_length_c 20.150(2)
_cell_measurement_temperature 193.1
_cell_volume 3817.5(7)
_exptl_crystal_density_diffrn 1.353
_cod_original_sg_symbol_H-M 'P 21/c'
_cod_original_formula_sum 'C42 H56 N2 O Yb '
_cod_database_code 4062068

loop_
_symmetry_equiv_pos_as_xyz
x,y,z
-x,-y,-z
-x,y+1/2,-z+1/2
x,-y+1/2,z+1/2

loop_
_atom_site_label
_atom_site_type_symbol
_atom_site_fract_x
_atom_site_fract_y
_atom_site_fract_z
_atom_site_U_iso_or_equiv
_atom_site_adp_type
_atom_site_occupancy
_atom_site_symmetry_multiplicity
_atom_site_calc_flag
_atom_site_refinement_flags
_atom_site_disorder_assembly
_atom_site_disorder_group
Yb1 Yb 0.799780(10) 0.024600(10) 0.687760(10) 0.02846(5) Uani 1.00 1 d . . .
O1 O 0.8669(2) -0.1186(3) 0.6366(2) 0.0526(9) Uani 1.00 1 d . . .
N1 N 0.7077(2) 0.0891(3) 0.5857(1) 0.0321(7) Uani 1.00 1 d . . .
N2 N 0.6893(2) -0.0842(3) 0.6984(2) 0.0332(7) Uani 1.00 1 d . . .
C1 C 0.8662(3) 0.1168(5) 0.8159(2) 0.0522(12) Uani 1.00 1 d . . .
C2 C 0.8145(3) 0.2062(6) 0.7768(3) 0.069(2) Uani 1.00 1 d . . .
C3 C 0.8467(3) 0.2494(4) 0.7269(3) 0.068(1) Uani 1.00 1 d . . .
C4 C 0.9163(3) 0.1899(4) 0.7289(2) 0.0527(12) Uani 1.00 1 d . . .
C5 C 0.9313(2) 0.1082(4) 0.7847(2) 0.0406(9) Uani 1.00 1 d . . .
C6 C 0.9942(3) 0.0289(5) 0.8132(3) 0.059(1) Uani 1.00 1 d . . .
C7 C 0.9932(4) -0.0342(5) 0.8707(3) 0.083(2) Uani 1.00 1 d . . .
C8 C 0.9330(5) -0.0298(6) 0.9001(3) 0.092(2) Uani 1.00 1 d . . .
C9 C 0.8672(4) 0.0447(7) 0.8732(3) 0.083(2) Uani 1.00 1 d . . .
C10 C 0.6108(3) 0.0440(4) 0.4740(2) 0.0530(12) Uani 1.00 1 d . . .
C11 C 0.6537(2) 0.0159(3) 0.5491(2) 0.0359(10) Uani 1.00 1 d . . .
C12 C 0.6292(2) -0.0911(4) 0.5747(2) 0.0418(10) Uani 1.00 1 d . . .
C13 C 0.6392(2) -0.1320(4) 0.6431(2) 0.0389(9) Uani 1.00 1 d . . .
C14 C 0.5869(3) -0.2359(5) 0.6500(3) 0.062(1) Uani 1.00 1 d . . .
C15 C 0.7180(2) 0.2070(3) 0.5613(2) 0.0342(8) Uani 1.00 1 d . . .
C16 C 0.6690(2) 0.3007(4) 0.5716(2) 0.0443(10) Uani 1.00 1 d . . .
C17 C 0.6860(3) 0.4180(4) 0.5554(3) 0.0568(13) Uani 1.00 1 d . . .
C18 C 0.7493(4) 0.4434(5) 0.5310(3) 0.064(2) Uani 1.00 1 d . . .
C19 C 0.7959(3) 0.3514(4) 0.5204(2) 0.0576(13) Uani 1.00 1 d . . .
C20 C 0.7824(2) 0.2321(4) 0.5349(2) 0.0421(10) Uani 1.00 1 d . . .
C21 C 0.5978(3) 0.2775(4) 0.5989(3) 0.063(2) Uani 1.00 1 d . . .
C22 C 0.6033(3) 0.3416(6) 0.6660(3) 0.075(2) Uani 1.00 1 d . . .
C23 C 0.5215(3) 0.3151(9) 0.5469(4) 0.110(3) Uani 1.00 1 d . . .
C24 C 0.8339(3) 0.1329(4) 0.5200(2) 0.0506(12) Uani 1.00 1 d . . .
C25 C 0.9213(3) 0.1634(6) 0.5411(3) 0.072(2) Uani 1.00 1 d . . .
C26 C 0.8107(4) 0.0996(7) 0.4443(3) 0.092(2) Uani 1.00 1 d . . .
C27 C 0.6877(2) -0.1250(4) 0.7654(2) 0.0373(9) Uani 1.00 1 d . . .
C28 C 0.7283(2) -0.2296(4) 0.7943(2) 0.0430(10) Uani 1.00 1 d . . .
C29 C 0.7251(3) -0.2650(4) 0.8603(2) 0.0532(12) Uani 1.00 1 d . . .
C30 C 0.6838(3) -0.2009(5) 0.8961(2) 0.060(1) Uani 1.00 1 d . . .
C31 C 0.6462(3) -0.0959(5) 0.8683(2) 0.057(1) Uani 1.00 1 d . . .
C32 C 0.6487(2) -0.0553(4) 0.8038(2) 0.0456(11) Uani 1.00 1 d . . .
C33 C 0.7769(3) -0.3016(4) 0.7567(2) 0.0531(12) Uani 1.00 1 d . . .
C34 C 0.8638(3) -0.2796(6) 0.7874(3) 0.084(2) Uani 1.00 1 d . . .
C35 C 0.7592(5) -0.4370(5) 0.7550(4) 0.096(3) Uani 1.00 1 d . . .
C36 C 0.6073(3) 0.0619(5) 0.7743(3) 0.0553(13) Uani 1.00 1 d . . .
C37 C 0.6106(4) 0.1564(6) 0.8305(3) 0.085(2) Uani 1.00 1 d . . .
C38 C 0.5234(4) 0.0415(6) 0.7314(4) 0.085(2) Uani 1.00 1 d . . .
C39 C 0.8300(4) -0.2075(7) 0.5878(4) 0.096(3) Uani 1.00 1 d . . .
C40 C 0.8826(5) -0.2477(11) 0.5519(4) 0.142(4) Uani 1.00 1 d . . .
C41 C 0.9603(4) -0.1887(6) 0.5827(3) 0.091(2) Uani 1.00 1 d . . .
C42 C 0.9503(3) -0.1285(6) 0.6476(3) 0.072(2) Uani 1.00 1 d . . .
H1 H 0.7724(3) 0.2427(6) 0.7903(3) 0.080(2) Uiso 1.00 1 c . . .
H2 H 0.8289(3) 0.3188(4) 0.6997(3) 0.072(2) Uiso 1.00 1 c . . .
H3 H 0.9529(3) 0.2114(4) 0.7040(2) 0.060(2) Uiso 1.00 1 c . . .
H4 H 1.0361(3) 0.0208(5) 0.7924(3) 0.067(2) Uiso 1.00 1 c . . .
H5 H 1.0371(4) -0.0836(5) 0.8912(3) 0.088(2) Uiso 1.00 1 c . . .
H6 H 0.9348(5) -0.0778(6) 0.9395(3) 0.104(3) Uiso 1.00 1 c . . .
H7 H 0.8244(4) 0.0461(7) 0.8933(3) 0.102(3) Uiso 1.00 1 c . . .
H8 H 0.6304(3) 0.1170(4) 0.4608(2) 0.059(2) Uiso 1.00 1 c . . .
H9 H 0.6195(3) -0.0194(4) 0.4454(2) 0.059(2) Uiso 1.00 1 c . . .
H10 H 0.5560(3) 0.0517(4) 0.4691(2) 0.059(2) Uiso 1.00 1 c . . .
H11 H 0.6017(2) -0.1453(4) 0.5401(2) 0.048(1) Uiso 1.00 1 c . . .
H12 H 0.5543(3) -0.2125(5) 0.6783(3) 0.071(2) Uiso 1.00 1 c . . .
H13 H 0.5550(3) -0.2589(5) 0.6059(3) 0.071(2) Uiso 1.00 1 c . . .
H14 H 0.6187(3) -0.3019(5) 0.6707(3) 0.071(2) Uiso 1.00 1 c . . .
H15 H 0.6527(3) 0.4815(4) 0.5617(3) 0.065(2) Uiso 1.00 1 c . . .
H16 H 0.7605(4) 0.5239(5) 0.5213(3) 0.075(2) Uiso 1.00 1 c . . .
H17 H 0.8395(3) 0.3692(4) 0.5030(2) 0.070(2) Uiso 1.00 1 c . . .
H18 H 0.5954(3) 0.1938(4) 0.6072(3) 0.076(2) Uiso 1.00 1 c . . .
H19 H 0.6492(3) 0.3174(6) 0.7002(3) 0.090(2) Uiso 1.00 1 c . . .
H20 H 0.6054(3) 0.4256(6) 0.6583(3) 0.090(2) Uiso 1.00 1 c . . .
H21 H 0.5582(3) 0.3236(6) 0.6812(3) 0.090(2) Uiso 1.00 1 c . . .
H22 H 0.5232(3) 0.3988(9) 0.5382(4) 0.128(4) Uiso 1.00 1 c . . .
H23 H 0.5154(3) 0.2720(9) 0.5051(4) 0.128(4) Uiso 1.00 1 c . . .
H24 H 0.4784(3) 0.2982(9) 0.5651(4) 0.128(4) Uiso 1.00 1 c . . .
H25 H 0.8266(3) 0.0636(4) 0.5451(2) 0.064(2) Uiso 1.00 1 c . . .
H26 H 0.9509(3) 0.0981(6) 0.5308(3) 0.088(2) Uiso 1.00 1 c . . .
H27 H 0.9297(3) 0.2326(6) 0.5164(3) 0.088(2) Uiso 1.00 1 c . . .
H28 H 0.9376(3) 0.1795(6) 0.5891(3) 0.088(2) Uiso 1.00 1 c . . .
H29 H 0.7571(4) 0.0757(7) 0.4304(3) 0.109(3) Uiso 1.00 1 c . . .
H30 H 0.8179(4) 0.1680(7) 0.4185(3) 0.110(3) Uiso 1.00 1 c . . .
H31 H 0.8427(4) 0.0356(7) 0.4364(3) 0.109(3) Uiso 1.00 1 c . . .
H32 H 0.7521(3) -0.3357(4) 0.8800(2) 0.063(2) Uiso 1.00 1 c . . .
H33 H 0.6811(3) -0.2281(5) 0.9401(2) 0.074(2) Uiso 1.00 1 c . . .
H34 H 0.6189(3) -0.0500(5) 0.8942(2) 0.072(2) Uiso 1.00 1 c . . .
H35 H 0.7640(3) -0.2737(4) 0.7105(2) 0.063(2) Uiso 1.00 1 c . . .
H36 H 0.8781(3) -0.3065(6) 0.8339(3) 0.102(3) Uiso 1.00 1 c . . .
H37 H 0.8933(3) -0.3224(6) 0.7621(3) 0.102(3) Uiso 1.00 1 c . . .
H38 H 0.8745(3) -0.1961(6) 0.7862(3) 0.102(3) Uiso 1.00 1 c . . .
H39 H 0.7049(5) -0.4492(5) 0.7335(4) 0.115(3) Uiso 1.00 1 c . . .
H40 H 0.7895(5) -0.4782(5) 0.7298(4) 0.115(3) Uiso 1.00 1 c . . .
H41 H 0.7717(5) -0.4669(5) 0.8008(4) 0.115(3) Uiso 1.00 1 c . . .
H42 H 0.6353(3) 0.0945(5) 0.7444(3) 0.070(2) Uiso 1.00 1 c . . .
H43 H 0.6637(4) 0.1713(6) 0.8552(3) 0.108(3) Uiso 1.00 1 c . . .
H44 H 0.5870(4) 0.2290(6) 0.8102(3) 0.108(3) Uiso 1.00 1 c . . .
H45 H 0.5827(4) 0.1263(6) 0.8611(3) 0.108(3) Uiso 1.00 1 c . . .
H46 H 0.5002(4) 0.1152(6) 0.7124(4) 0.101(3) Uiso 1.00 1 c . . .
H47 H 0.5236(4) -0.0131(6) 0.6952(4) 0.102(3) Uiso 1.00 1 c . . .
H48 H 0.4940(4) 0.0083(6) 0.7600(4) 0.101(3) Uiso 1.00 1 c . . .
H49 H 0.8127(4) -0.2725(7) 0.6105(4) 0.123(3) Uiso 1.00 1 c . . .
H50 H 0.7862(4) -0.1719(7) 0.5558(4) 0.123(3) Uiso 1.00 1 c . . .
H51 H 0.8881(5) -0.3324(11) 0.5568(4) 0.167(5) Uiso 1.00 1 c . . .
H52 H 0.8649(5) -0.2277(11) 0.5044(4) 0.167(5) Uiso 1.00 1 c . . .
H53 H 1.0012(4) -0.2466(6) 0.5941(3) 0.119(3) Uiso 1.00 1 c . . .
H54 H 0.9716(4) -0.1312(6) 0.5519(3) 0.119(3) Uiso 1.00 1 c . . .
H55 H 0.9740(3) -0.0512(6) 0.6527(3) 0.087(2) Uiso 1.00 1 c . . .
H56 H 0.9730(3) -0.1755(6) 0.6873(3) 0.087(2) Uiso 1.00 1 c . . .

loop_
_atom_site_aniso_label
_atom_site_aniso_U_11
_atom_site_aniso_U_22
_atom_site_aniso_U_33
_atom_site_aniso_U_12
_atom_site_aniso_U_13
_atom_site_aniso_U_23
Yb1 0.02362(10) 0.03135(11) 0.02993(10) -0.00326(5) 0.00640(6) -0.00334(5)
O1 0.050(2) 0.056(2) 0.056(2) 0.016(1) 0.020(1) -0.005(2)
N1 0.031(1) 0.032(2) 0.031(1) -0.0040(12) 0.0061(11) -0.0008(11)
N2 0.0305(13) 0.035(2) 0.035(1) -0.0053(12) 0.0095(11) 0.0022(12)
C1 0.050(2) 0.066(3) 0.038(2) -0.010(2) 0.008(2) -0.023(2)
C2 0.048(3) 0.081(4) 0.071(3) 0.008(3) 0.003(2) -0.044(3)
C3 0.075(3) 0.040(2) 0.065(3) 0.004(2) -0.022(3) -0.013(2)
C4 0.052(2) 0.052(3) 0.047(2) -0.022(2) 0.001(2) 0.001(2)
C5 0.037(2) 0.042(2) 0.037(2) -0.012(2) 0.000(1) -0.006(2)
C6 0.042(3) 0.064(3) 0.061(3) -0.009(2) -0.002(2) 0.001(2)
C7 0.082(4) 0.066(4) 0.072(4) -0.010(3) -0.031(3) 0.023(3)
C8 0.124(6) 0.095(5) 0.040(3) -0.051(4) -0.009(3) 0.018(3)
C9 0.084(4) 0.129(6) 0.041(3) -0.053(4) 0.026(3) -0.026(3)
C10 0.053(3) 0.058(3) 0.036(2) -0.012(2) -0.007(2) 0.005(2)
C11 0.034(2) 0.042(2) 0.032(2) -0.001(1) 0.008(2) -0.003(1)
C12 0.039(2) 0.040(2) 0.041(2) -0.013(2) 0.001(2) -0.003(2)
C13 0.032(2) 0.036(2) 0.048(2) -0.010(2) 0.007(2) 0.001(2)
C14 0.053(3) 0.066(3) 0.058(3) -0.033(2) -0.000(2) 0.014(2)
C15 0.035(2) 0.032(2) 0.030(2) -0.005(1) -0.0003(13) 0.0014(13)
C16 0.045(2) 0.035(2) 0.048(2) -0.004(2) 0.003(2) -0.001(2)
C17 0.063(3) 0.034(2) 0.067(3) -0.001(2) 0.006(2) 0.003(2)
C18 0.081(4) 0.042(2) 0.065(3) -0.014(3) 0.014(3) 0.014(2)
C19 0.068(3) 0.050(3) 0.058(3) -0.012(2) 0.022(2) 0.015(2)
C20 0.048(2) 0.043(2) 0.034(2) -0.006(2) 0.009(2) 0.009(2)
C21 0.056(3) 0.038(2) 0.096(4) -0.003(2) 0.022(3) -0.012(2)
C22 0.069(3) 0.088(4) 0.069(3) 0.004(3) 0.023(3) 0.006(3)
C23 0.050(3) 0.170(9) 0.101(5) -0.009(4) 0.004(3) -0.050(5)
C24 0.060(3) 0.043(2) 0.056(2) -0.003(2) 0.028(2) 0.010(2)
C25 0.061(3) 0.095(4) 0.064(3) 0.008(3) 0.026(3) -0.005(3)
C26 0.092(5) 0.096(5) 0.085(4) -0.005(4) 0.022(4) -0.036(4)
C27 0.032(2) 0.040(2) 0.040(2) -0.009(2) 0.011(1) 0.006(2)
C28 0.041(2) 0.042(2) 0.044(2) -0.004(2) 0.009(2) 0.002(2)
C29 0.054(3) 0.051(3) 0.052(2) 0.004(2) 0.011(2) 0.016(2)
C30 0.071(3) 0.068(3) 0.045(2) 0.002(3) 0.024(2) 0.015(2)
C31 0.059(3) 0.073(3) 0.049(2) 0.011(2) 0.030(2) 0.011(2)
C32 0.033(2) 0.057(3) 0.051(2) 0.006(2) 0.019(2) 0.010(2)
C33 0.061(3) 0.041(2) 0.056(3) 0.006(2) 0.014(2) 0.002(2)
C34 0.057(3) 0.097(5) 0.102(5) 0.019(3) 0.026(3) -0.025(4)
C35 0.147(7) 0.045(3) 0.095(5) -0.001(4) 0.029(5) -0.012(3)
C36 0.052(2) 0.062(3) 0.061(3) 0.014(2) 0.030(2) 0.015(2)
C37 0.100(5) 0.077(4) 0.092(4) 0.041(4) 0.052(4) 0.005(3)
C38 0.054(3) 0.092(5) 0.108(5) 0.019(3) 0.020(3) 0.042(4)
C39 0.107(5) 0.085(5) 0.115(5) -0.019(4) 0.062(4) -0.055(4)
C40 0.122(6) 0.209(11) 0.086(5) 0.071(7) 0.014(5) -0.065(6)
C41 0.107(5) 0.097(5) 0.093(4) 0.054(4) 0.066(4) 0.031(4)
C42 0.049(3) 0.087(4) 0.082(4) 0.028(3) 0.022(3) 0.012(3)

loop_
_geom_bond_atom_site_label_1
_geom_bond_site_symmetry_1
_geom_bond_atom_site_label_2
_geom_bond_site_symmetry_2
_geom_bond_distance
_geom_bond_publ_flag
Yb1 . O1 . 2.383(3) yes
Yb1 . N1 . 2.363(3) yes
Yb1 . N2 . 2.358(3) yes
Yb1 . C1 . 2.731(4) yes
Yb1 . C2 . 2.669(5) yes
Yb1 . C3 . 2.687(5) yes
Yb1 . C4 . 2.719(4) yes
Yb1 . C5 . 2.762(3) yes
O1 . C39 . 1.422(6) yes
O1 . C42 . 1.434(5) yes
N1 . C11 . 1.319(5) yes
N1 . C15 . 1.430(5) yes
N2 . C13 . 1.332(5) yes
N2 . C27 . 1.431(4) yes
C1 . C2 . 1.434(8) yes
C1 . C5 . 1.457(6) yes
C1 . C9 . 1.402(8) yes
C2 . C3 . 1.371(8) yes
C2 . H1 . 0.950(8) no
C3 . C4 . 1.389(7) yes
C3 . H2 . 0.950(7) no
C4 . C5 . 1.414(6) yes
C4 . H3 . 0.950(7) no
C5 . C6 . 1.414(6) yes
C6 . C7 . 1.359(8) yes
C6 . H4 . 0.950(8) no
C7 . C8 . 1.351(11) yes
C7 . H5 . 0.950(9) no
C8 . C9 . 1.412(12) yes
C8 . H6 . 0.950(9) no
C9 . H7 . 0.950(11) no
C10 . C11 . 1.530(5) yes
C10 . H8 . 0.950(7) no
C10 . H9 . 0.950(7) no
C10 . H10 . 0.950(7) no
C11 . C12 . 1.412(5) yes
C12 . C13 . 1.416(5) yes
C12 . H11 . 0.950(5) no
C13 . C14 . 1.512(5) yes
C14 . H12 . 0.950(7) no
C14 . H13 . 0.950(6) no
C14 . H14 . 0.950(7) no
C15 . C16 . 1.407(6) yes
C15 . C20 . 1.408(5) yes
C16 . C17 . 1.399(6) yes
C16 . C21 . 1.527(6) yes
C17 . C18 . 1.368(7) yes
C17 . H15 . 0.950(7) no
C18 . C19 . 1.366(8) yes
C18 . H16 . 0.950(7) no
C19 . C20 . 1.394(6) yes
C19 . H17 . 0.950(8) no
C20 . C24 . 1.512(6) yes
C21 . C22 . 1.508(7) yes
C21 . C23 . 1.526(8) yes
C21 . H18 . 0.950(7) no
C22 . H19 . 0.950(7) no
C22 . H20 . 0.950(9) no
C22 . H21 . 0.950(9) no
C23 . H22 . 0.950(13) no
C23 . H23 . 0.950(11) no
C23 . H24 . 0.950(9) no
C24 . C25 . 1.526(7) yes
C24 . C26 . 1.514(7) yes
C24 . H25 . 0.950(6) no
C25 . H26 . 0.950(9) no
C25 . H27 . 0.950(9) no
C25 . H28 . 0.950(7) no
C26 . H29 . 0.950(9) no
C26 . H30 . 0.950(10) no
C26 . H31 . 0.950(10) no
C27 . C28 . 1.409(6) yes
C27 . C32 . 1.403(6) yes
C28 . C29 . 1.402(6) yes
C28 . C33 . 1.519(6) yes
C29 . C30 . 1.359(6) yes
C29 . H32 . 0.950(6) no
C30 . C31 . 1.385(7) yes
C30 . H33 . 0.950(7) no
C31 . C32 . 1.389(6) yes
C31 . H34 . 0.950(7) no
C32 . C36 . 1.534(6) yes
C33 . C34 . 1.513(7) yes
C33 . C35 . 1.537(7) yes
C33 . H35 . 0.950(6) no
C34 . H36 . 0.950(9) no
C34 . H37 . 0.950(9) no
C34 . H38 . 0.950(9) no
C35 . H39 . 0.950(11) no
C35 . H40 . 0.950(11) no
C35 . H41 . 0.950(10) no
C36 . C37 . 1.533(8) yes
C36 . C38 . 1.519(8) yes
C36 . H42 . 0.950(8) no
C37 . H43 . 0.950(8) no
C37 . H44 . 0.950(8) no
C37 . H45 . 0.950(10) no
C38 . H46 . 0.950(9) no
C38 . H47 . 0.950(10) no
C38 . H48 . 0.950(11) no
C39 . C40 . 1.397(8) yes
C39 . H49 . 0.950(10) no
C39 . H50 . 0.950(9) no
C40 . C41 . 1.498(11) yes
C40 . H51 . 0.95(2) no
C40 . H52 . 0.950(11) no
C41 . C42 . 1.520(8) yes
C41 . H53 . 0.950(10) no
C41 . H54 . 0.950(10) no
C42 . H55 . 0.950(9) no
C42 . H56 . 0.950(8) no
